data_4132148
loop_
_publ_author_name
'Maurya, Yogesh Kumar'
'Noda, Katsuya'
'Yamasumi, Kazuhisa'
'Mori, Shigeki'
'Uchiyama, Tomoki'
'Kamitani, Kazutaka'
'Hirai, Tomoyasu'
'Ninomiya, Kakeru'
'Nishibori, Maiko'
'Hori, Yuta'
'Shiota, Yoshihito'
'Yoshizawa, Kazunari'
'Ishida, Masatoshi'
'Furuta, Hiroyuki'

_publ_section_title
;
 Ground-State Copper(III) Stabilized by N-Confused/N-Linked Corroles:
 Synthesis, Characterization, and Redox Reactivity.
;
_journal_issue 22
_journal_name_full 'Journal of the American Chemical Society'
_journal_page_first 6883
_journal_page_last 6892
_journal_paper_doi 10.1021/jacs.8b01876
_journal_volume 140
_journal_year 2018
_chemical_formula_moiety 'C37 H8 Cu F15 N4, 2(C2 H3 N)'
_chemical_formula_sum 'C41 H14 Cu F15 N6'
_chemical_formula_weight 939.12
_space_group_crystal_system orthorhombic
_space_group_IT_number 33
_space_group_name_Hall 'P 2c -2n'
_space_group_name_H-M_alt 'P n a 21'
_atom_sites_solution_hydrogens geom
_atom_sites_solution_primary direct
_atom_sites_solution_secondary difmap
_audit_creation_method SHELXL-2014/7
_cell_angle_alpha 90
_cell_angle_beta 90
_cell_angle_gamma 90
_cell_formula_units_Z 4
_cell_length_a 30.8426(13)
_cell_length_b 15.9684(6)
_cell_length_c 7.0861(4)
_cell_measurement_reflns_used 15068
_cell_measurement_temperature 100(2)
_cell_measurement_theta_max 31.09
_cell_measurement_theta_min 1.93
_cell_volume 3490.0(3)
_computing_cell_refinement 'CrysAlisPro 1.171.38.41 (Rigaku OD, 2015)'
_computing_data_collection 'CrystalClear (Rigaku Inc., 2008)'
_computing_data_reduction 'CrysAlisPro 1.171.38.41 (Rigaku OD, 2015)'
_computing_molecular_graphics 'CrystalStructure 4.2.2 (Rigaku, 2016)'
_computing_publication_material 'CrystalStructure 4.2.2 (Rigaku, 2016)'
_computing_structure_refinement 'SHELXL-2014/7 (Sheldrick, 2014)'
_computing_structure_solution 'SHELXT Version 2014/5 (Sheldrick, 2014)'
_diffrn_ambient_temperature 100(2)
_diffrn_detector_area_resol_mean 7.111
_diffrn_measured_fraction_theta_full 0.999
_diffrn_measured_fraction_theta_max 0.999
_diffrn_measurement_device_type 'Rigaku Saturn724'
_diffrn_measurement_method \w
_diffrn_radiation_type MoK\a
_diffrn_radiation_wavelength 0.71075
_diffrn_reflns_av_R_equivalents 0.1071
_diffrn_reflns_av_unetI/netI 0.0726
_diffrn_reflns_Laue_measured_fraction_full 0.999
_diffrn_reflns_Laue_measured_fraction_max 0.999
_diffrn_reflns_limit_h_max 40
_diffrn_reflns_limit_h_min -40
_diffrn_reflns_limit_k_max 21
_diffrn_reflns_limit_k_min -21
_diffrn_reflns_limit_l_max 9
_diffrn_reflns_limit_l_min -9
_diffrn_reflns_number 58468
_diffrn_reflns_point_group_measured_fraction_full 0.999
_diffrn_reflns_point_group_measured_fraction_max 0.997
_diffrn_reflns_theta_full 25.242
_diffrn_reflns_theta_max 27.996
_diffrn_reflns_theta_min 1.836
_diffrn_source 'Varimax 50 kV 24 mA Rotating anode'
_exptl_absorpt_coefficient_mu 0.751
_exptl_absorpt_correction_T_max 0.993
_exptl_absorpt_correction_T_min 0.697
_exptl_absorpt_correction_type multi-scan
_exptl_absorpt_process_details
;
CrysAlisPro 1.171.38.41 (Rigaku Oxford Diffraction, 2015)
Empirical absorption correction using spherical harmonics,
 implemented in SCALE3 ABSPACK scaling algorithm.
;
_exptl_crystal_colour green
_exptl_crystal_density_diffrn 1.787
_exptl_crystal_density_method 'not measured'
_exptl_crystal_description plate
_exptl_crystal_F_000 1864
_exptl_crystal_size_max 0.220
_exptl_crystal_size_mid 0.100
_exptl_crystal_size_min 0.010
_refine_diff_density_max 1.788
_refine_diff_density_min -0.529
_refine_diff_density_rms 0.115
_refine_ls_abs_structure_details
;
 Flack x determined using 2105 quotients [(I+)-(I-)]/[(I+)+(I-)]
 (Parsons, Flack and Wagner, Acta Cryst. B69 (2013) 249-259).
;
_refine_ls_abs_structure_Flack 0.189(10)
_refine_ls_extinction_method none
_refine_ls_goodness_of_fit_ref 1.071
_refine_ls_hydrogen_treatment constr
_refine_ls_matrix_type full
_refine_ls_number_parameters 570
_refine_ls_number_reflns 8400
_refine_ls_number_restraints 1
_refine_ls_restrained_S_all 1.071
_refine_ls_R_factor_all 0.1046
_refine_ls_R_factor_gt 0.0734
_refine_ls_shift/su_max 0.001
_refine_ls_shift/su_mean 0.000
_refine_ls_structure_factor_coef Fsqd
_refine_ls_weighting_details 'w=1/[\s^2^(Fo^2^)+(0.0911P)^2^+2.8353P] where P=(Fo^2^+2Fc^2^)/3'
_refine_ls_weighting_scheme calc
_refine_ls_wR_factor_gt 0.1605
_refine_ls_wR_factor_ref 0.1759
_reflns_Friedel_coverage 0.849
_reflns_Friedel_fraction_full 0.999
_reflns_Friedel_fraction_max 0.995
_reflns_number_gt 6284
_reflns_number_total 8400
_reflns_threshold_expression 'I > 2\s(I)'
_cod_data_source_file ja8b01876_si_002.cif
_cod_data_source_block shelxl
_cod_database_code 4132148
_shelx_shelxl_version_number 2014/7
_shelx_space_group_comment
;
The symmetry employed for this shelxl refinement is uniquely defined
by the following loop, which should always be used as a source of
symmetry information in preference to the above space-group names.
They are only intended as comments.
;
_shelx_estimated_absorpt_t_min 0.852
_shelx_estimated_absorpt_t_max 0.993

loop_
_space_group_symop_operation_xyz
'x, y, z'
'-x, -y, z+1/2'
'-x+1/2, y+1/2, z+1/2'
'x+1/2, -y+1/2, z'

loop_
_atom_site_label
_atom_site_type_symbol
_atom_site_fract_x
_atom_site_fract_y
_atom_site_fract_z
_atom_site_U_iso_or_equiv
_atom_site_adp_type
_atom_site_occupancy
_atom_site_site_symmetry_order
_atom_site_calc_flag
_atom_site_refinement_flags_posn
_atom_site_refinement_flags_adp
Cu1 Cu 0.56138(3) 0.87922(5) 0.39721(16) 0.0208(2) Uani 1 1 d . .
F1 F 0.67234(16) 1.0776(3) 0.7671(7) 0.0324(11) Uani 1 1 d . .
F2 F 0.72222(18) 1.2126(3) 0.8197(9) 0.0481(15) Uani 1 1 d . .
F3 F 0.73594(18) 1.3226(3) 0.5323(10) 0.0552(18) Uani 1 1 d . .
F4 F 0.69966(19) 1.2950(3) 0.1914(10) 0.0531(16) Uani 1 1 d . .
F5 F 0.65117(18) 1.1583(3) 0.1324(7) 0.0405(13) Uani 1 1 d . .
F6 F 0.67725(18) 0.7104(3) 0.8365(7) 0.0420(13) Uani 1 1 d . .
F7 F 0.73570(15) 0.5887(3) 0.9017(9) 0.0382(11) Uani 1 1 d . .
F8 F 0.76131(17) 0.4867(3) 0.6175(8) 0.0422(13) Uani 1 1 d . .
F9 F 0.7264(2) 0.5036(4) 0.2692(8) 0.0522(16) Uani 1 1 d . .
F10 F 0.66657(18) 0.6237(3) 0.2033(8) 0.0421(13) Uani 1 1 d . .
F11 F 0.45400(18) 0.6570(3) 0.7353(8) 0.0408(13) Uani 1 1 d . .
F12 F 0.3863(2) 0.5543(4) 0.7699(9) 0.0590(18) Uani 1 1 d . .
F13 F 0.33351(19) 0.5262(4) 0.4672(10) 0.0587(17) Uani 1 1 d . .
F14 F 0.3506(2) 0.6002(4) 0.1347(10) 0.0590(18) Uani 1 1 d . .
F15 F 0.41933(19) 0.7019(3) 0.0980(8) 0.0473(15) Uani 1 1 d . .
N1 N 0.55778(19) 0.9934(4) 0.3559(9) 0.0205(14) Uani 1 1 d . .
N2 N 0.62088(19) 0.8850(3) 0.4424(9) 0.0222(15) Uani 1 1 d . .
N3 N 0.5325(2) 0.6338(4) 0.4586(10) 0.0291(17) Uani 1 1 d . .
H3 H 0.5149 0.5904 0.4629 0.035 Uiso 1 1 calc R U
N4 N 0.5026(2) 0.8824(4) 0.3523(9) 0.0221(15) Uani 1 1 d . .
N5 N 0.4826(3) 0.4802(5) 0.4734(16) 0.063(3) Uani 1 1 d . .
N6 N 0.4147(3) 0.1604(6) 0.4259(18) 0.064(3) Uani 1 1 d . .
C1 C 0.5168(2) 1.0244(5) 0.3284(11) 0.0218(16) Uani 1 1 d . .
C2 C 0.5195(3) 1.1135(5) 0.3198(12) 0.0267(17) Uani 1 1 d . .
H2 H 0.4962 1.1515 0.2997 0.032 Uiso 1 1 calc R U
C3 C 0.5623(3) 1.1332(5) 0.3464(11) 0.0254(18) Uani 1 1 d . .
H3A H 0.5741 1.1881 0.3483 0.030 Uiso 1 1 calc R U
C4 C 0.5863(2) 1.0569(4) 0.3710(12) 0.0228(16) Uani 1 1 d . .
C5 C 0.6295(2) 1.0401(4) 0.4197(11) 0.0211(15) Uani 1 1 d . .
C6 C 0.6450(2) 0.9586(5) 0.4495(11) 0.0244(18) Uani 1 1 d . .
C7 C 0.6889(2) 0.9353(5) 0.4857(12) 0.0236(16) Uani 1 1 d . .
H7 H 0.7125 0.9731 0.4995 0.028 Uiso 1 1 calc R U
C8 C 0.6916(2) 0.8522(5) 0.4969(11) 0.0234(16) Uani 1 1 d . .
H8 H 0.7173 0.8207 0.5167 0.028 Uiso 1 1 calc R U
C9 C 0.6491(2) 0.8187(4) 0.4742(11) 0.0201(15) Uani 1 1 d . .
C10 C 0.6365(2) 0.7353(4) 0.4820(11) 0.0210(15) Uani 1 1 d . .
C11 C 0.5930(2) 0.7104(4) 0.4657(12) 0.0233(16) Uani 1 1 d . .
C12 C 0.5755(3) 0.6299(5) 0.4777(13) 0.0280(17) Uani 1 1 d . .
H12 H 0.5917 0.5800 0.4965 0.034 Uiso 1 1 calc R U
C13 C 0.5574(2) 0.7641(4) 0.4371(10) 0.0199(16) Uani 1 1 d . .
C14 C 0.5194(2) 0.7157(4) 0.4310(12) 0.0248(18) Uani 1 1 d . .
C15 C 0.4763(2) 0.7419(4) 0.4007(13) 0.0231(14) Uani 1 1 d . .
C16 C 0.4694(2) 0.8262(4) 0.3652(10) 0.0198(16) Uani 1 1 d . .
C17 C 0.4294(2) 0.8726(5) 0.3407(11) 0.0252(18) Uani 1 1 d . .
H17 H 0.4010 0.8496 0.3404 0.030 Uiso 1 1 calc R U
C18 C 0.4396(3) 0.9547(5) 0.3182(12) 0.0262(17) Uani 1 1 d . .
H18 H 0.4197 0.9993 0.2996 0.031 Uiso 1 1 calc R U
C19 C 0.4860(2) 0.9616(5) 0.3277(11) 0.0214(16) Uani 1 1 d . .
C20 C 0.6597(2) 1.1127(4) 0.4483(12) 0.0268(19) Uani 1 1 d . .
C21 C 0.6784(3) 1.1287(5) 0.6184(14) 0.0302(19) Uani 1 1 d . .
C22 C 0.7046(3) 1.1998(6) 0.6513(14) 0.034(2) Uani 1 1 d . .
C23 C 0.7107(3) 1.2553(5) 0.5058(16) 0.040(2) Uani 1 1 d . .
C24 C 0.6930(3) 1.2406(5) 0.3352(14) 0.036(2) Uani 1 1 d . .
C25 C 0.6672(3) 1.1702(5) 0.3046(14) 0.032(2) Uani 1 1 d . .
C26 C 0.6703(2) 0.6703(4) 0.5176(11) 0.0199(16) Uani 1 1 d . .
C27 C 0.6887(3) 0.6603(5) 0.6909(12) 0.0268(17) Uani 1 1 d . .
C28 C 0.7190(3) 0.5979(5) 0.7276(13) 0.031(2) Uani 1 1 d . .
C29 C 0.7319(3) 0.5464(5) 0.5862(14) 0.031(2) Uani 1 1 d . .
C30 C 0.7141(3) 0.5535(5) 0.4085(15) 0.0333(18) Uani 1 1 d . .
C31 C 0.6828(2) 0.6158(5) 0.3735(14) 0.0292(18) Uani 1 1 d . .
C32 C 0.4390(2) 0.6834(4) 0.4176(14) 0.0249(16) Uani 1 1 d . .
C33 C 0.4293(3) 0.6440(5) 0.5863(13) 0.0281(18) Uani 1 1 d . .
C34 C 0.3936(3) 0.5906(6) 0.6035(15) 0.039(2) Uani 1 1 d . .
C35 C 0.3685(3) 0.5761(5) 0.4500(14) 0.038(2) Uani 1 1 d . .
C36 C 0.3764(3) 0.6137(5) 0.2828(14) 0.036(2) Uani 1 1 d . .
C37 C 0.4120(3) 0.6679(5) 0.2659(13) 0.032(2) Uani 1 1 d . .
C38 C 0.4692(4) 0.4130(6) 0.4719(16) 0.048(3) Uani 1 1 d . .
C39 C 0.4533(4) 0.3280(6) 0.4666(16) 0.054(3) Uani 1 1 d . .
H39A H 0.4498 0.3103 0.3351 0.065 Uiso 1 1 calc R U
H39B H 0.4252 0.3251 0.5311 0.065 Uiso 1 1 calc R U
H39C H 0.4740 0.2910 0.5301 0.065 Uiso 1 1 calc R U
C40 C 0.3803(3) 0.1376(6) 0.4558(16) 0.044(2) Uani 1 1 d . .
C41 C 0.3387(4) 0.1060(7) 0.4954(17) 0.054(3) Uani 1 1 d . .
H41A H 0.3413 0.0495 0.5480 0.065 Uiso 1 1 calc R U
H41B H 0.3217 0.1040 0.3788 0.065 Uiso 1 1 calc R U
H41C H 0.3243 0.1426 0.5870 0.065 Uiso 1 1 calc R U

loop_
_atom_site_aniso_label
_atom_site_aniso_U_11
_atom_site_aniso_U_22
_atom_site_aniso_U_33
_atom_site_aniso_U_23
_atom_site_aniso_U_13
_atom_site_aniso_U_12
Cu1 0.0225(4) 0.0118(3) 0.0279(4) -0.0003(4) -0.0001(5) -0.0001(3)
F1 0.034(3) 0.028(3) 0.036(3) -0.002(2) -0.001(2) -0.001(2)
F2 0.042(3) 0.040(3) 0.063(4) -0.018(3) -0.008(3) -0.006(2)
F3 0.041(3) 0.020(3) 0.104(5) -0.011(3) 0.004(3) -0.015(2)
F4 0.056(4) 0.028(3) 0.075(4) 0.014(3) 0.004(3) -0.014(3)
F5 0.050(3) 0.034(3) 0.037(3) 0.005(2) 0.003(3) -0.013(2)
F6 0.061(3) 0.033(3) 0.033(3) -0.003(2) -0.010(2) 0.017(3)
F7 0.041(2) 0.029(2) 0.045(3) 0.005(3) -0.014(3) 0.0055(19)
F8 0.043(3) 0.025(3) 0.059(4) 0.000(3) -0.014(3) 0.016(2)
F9 0.068(4) 0.047(4) 0.042(3) -0.011(3) -0.004(3) 0.032(3)
F10 0.057(3) 0.038(3) 0.031(3) -0.003(2) -0.002(3) 0.019(3)
F11 0.050(3) 0.034(3) 0.038(3) 0.010(2) 0.000(3) -0.007(3)
F12 0.075(5) 0.046(4) 0.056(4) 0.017(3) 0.011(3) -0.019(3)
F13 0.050(3) 0.046(3) 0.080(5) 0.005(3) 0.005(3) -0.031(3)
F14 0.062(4) 0.045(3) 0.070(5) 0.009(3) -0.025(3) -0.022(3)
F15 0.062(4) 0.040(3) 0.040(3) 0.008(3) -0.016(3) -0.022(3)
N1 0.023(3) 0.015(3) 0.024(4) 0.004(2) 0.000(3) -0.003(2)
N2 0.025(3) 0.011(3) 0.030(4) 0.001(3) 0.001(3) 0.002(2)
N3 0.031(3) 0.009(3) 0.047(5) 0.000(3) 0.003(3) -0.003(2)
N4 0.023(3) 0.011(3) 0.031(4) 0.002(3) 0.001(3) 0.002(2)
N5 0.075(7) 0.027(4) 0.086(8) -0.010(5) 0.024(6) -0.009(4)
N6 0.050(5) 0.048(5) 0.095(8) -0.011(6) 0.004(6) 0.004(4)
C1 0.028(4) 0.017(4) 0.020(4) 0.001(3) 0.002(3) 0.003(3)
C2 0.032(4) 0.017(4) 0.031(4) 0.002(3) 0.006(3) 0.002(3)
C3 0.033(4) 0.014(3) 0.030(5) 0.003(3) 0.001(3) 0.001(3)
C4 0.029(4) 0.012(3) 0.028(5) 0.000(3) 0.002(4) -0.004(3)
C5 0.026(3) 0.016(3) 0.021(4) 0.003(3) 0.003(3) -0.003(3)
C6 0.027(4) 0.016(3) 0.030(5) 0.000(3) 0.005(3) 0.001(3)
C7 0.023(4) 0.019(4) 0.030(4) -0.003(3) 0.000(3) -0.004(3)
C8 0.027(4) 0.016(3) 0.027(4) -0.001(3) 0.002(3) 0.001(3)
C9 0.022(4) 0.016(3) 0.022(4) 0.001(3) 0.001(3) -0.003(3)
C10 0.029(4) 0.014(3) 0.019(4) 0.001(3) 0.001(3) 0.004(3)
C11 0.024(4) 0.013(3) 0.033(4) -0.002(3) 0.001(3) 0.000(3)
C12 0.032(4) 0.013(3) 0.039(5) 0.002(3) -0.005(4) 0.002(3)
C13 0.028(4) 0.012(3) 0.020(4) -0.003(3) 0.001(3) -0.003(3)
C14 0.030(4) 0.012(3) 0.032(5) -0.004(3) 0.003(3) -0.001(3)
C15 0.029(3) 0.016(3) 0.025(4) 0.002(4) 0.001(4) -0.002(3)
C16 0.026(3) 0.018(3) 0.016(4) -0.004(3) -0.002(3) -0.003(3)
C17 0.019(3) 0.025(4) 0.032(5) -0.003(3) -0.002(3) -0.001(3)
C18 0.030(4) 0.018(4) 0.031(4) -0.001(3) -0.001(4) 0.002(3)
C19 0.024(4) 0.017(3) 0.023(4) 0.006(3) -0.001(3) 0.001(3)
C20 0.027(4) 0.011(3) 0.043(6) -0.006(3) 0.006(3) 0.002(3)
C21 0.026(4) 0.023(4) 0.041(5) -0.007(4) 0.009(4) 0.004(3)
C22 0.030(4) 0.028(4) 0.045(6) -0.014(4) -0.004(4) 0.003(3)
C23 0.028(4) 0.016(4) 0.075(7) -0.008(5) -0.002(5) -0.006(3)
C24 0.037(5) 0.020(4) 0.052(6) 0.007(4) 0.009(4) -0.008(4)
C25 0.028(4) 0.022(4) 0.046(6) 0.000(4) 0.003(4) -0.003(3)
C26 0.024(4) 0.006(3) 0.030(4) 0.001(3) 0.001(3) -0.001(3)
C27 0.032(4) 0.019(4) 0.029(4) 0.003(3) 0.002(4) 0.001(3)
C28 0.034(5) 0.017(4) 0.041(5) 0.002(4) -0.014(4) -0.002(3)
C29 0.031(4) 0.010(3) 0.052(6) -0.002(4) -0.010(4) 0.003(3)
C30 0.038(4) 0.023(4) 0.039(5) -0.007(4) 0.001(5) 0.010(3)
C31 0.030(3) 0.025(4) 0.033(5) -0.003(4) 0.006(4) 0.005(3)
C32 0.022(3) 0.021(3) 0.031(4) -0.005(4) -0.002(4) 0.001(3)
C33 0.037(5) 0.020(4) 0.027(4) 0.002(3) 0.001(4) 0.002(3)
C34 0.048(6) 0.025(4) 0.044(6) 0.009(4) 0.012(5) -0.003(4)
C35 0.036(5) 0.027(4) 0.049(6) -0.001(4) 0.009(4) -0.013(4)
C36 0.039(5) 0.026(5) 0.044(6) 0.001(4) -0.011(4) -0.006(4)
C37 0.039(5) 0.021(4) 0.037(5) 0.003(4) 0.003(4) -0.010(4)
C38 0.065(7) 0.027(5) 0.052(6) 0.002(5) 0.014(5) -0.003(5)
C39 0.086(8) 0.033(5) 0.043(6) 0.001(5) 0.002(6) -0.023(5)
C40 0.047(6) 0.030(5) 0.056(7) -0.007(4) -0.001(5) 0.001(4)
C41 0.055(6) 0.067(8) 0.042(6) 0.011(6) -0.012(5) -0.009(5)

loop_
_atom_type_symbol
_atom_type_description
_atom_type_scat_dispersion_real
_atom_type_scat_dispersion_imag
_atom_type_scat_source
C C 0.0033 0.0016 'International Tables Vol C Tables 4.2.6.8 and 6.1.1.4'
H H 0.0000 0.0000 'International Tables Vol C Tables 4.2.6.8 and 6.1.1.4'
Cu Cu 0.3201 1.2651 'International Tables Vol C Tables 4.2.6.8 and 6.1.1.4'
F F 0.0171 0.0103 'International Tables Vol C Tables 4.2.6.8 and 6.1.1.4'
N N 0.0061 0.0033 'International Tables Vol C Tables 4.2.6.8 and 6.1.1.4'

loop_
_geom_angle_atom_site_label_1
_geom_angle_atom_site_label_2
_geom_angle_atom_site_label_3
_geom_angle
N4 Cu1 N1 83.5(3)
N4 Cu1 C13 89.3(3)
N1 Cu1 C13 172.7(3)
N4 Cu1 N2 175.6(2)
N1 Cu1 N2 92.1(3)
C13 Cu1 N2 95.1(3)
C4 N1 C1 109.9(6)
C4 N1 Cu1 133.6(5)
C1 N1 Cu1 115.8(5)
C9 N2 C6 107.6(6)
C9 N2 Cu1 127.4(5)
C6 N2 Cu1 125.1(5)
C12 N3 C14 110.4(6)
C12 N3 H3 124.8
C14 N3 H3 124.8
C16 N4 C19 109.5(6)
C16 N4 Cu1 135.2(5)
C19 N4 Cu1 114.5(5)
N1 C1 C19 111.8(6)
N1 C1 C2 108.3(7)
C19 C1 C2 139.7(7)
C3 C2 C1 106.1(7)
C3 C2 H2 126.9
C1 C2 H2 126.9
C2 C3 C4 108.6(6)
C2 C3 H3A 125.7
C4 C3 H3A 125.7
N1 C4 C5 119.7(6)
N1 C4 C3 106.9(6)
C5 C4 C3 133.1(7)
C4 C5 C6 122.7(6)
C4 C5 C20 118.3(6)
C6 C5 C20 119.0(7)
N2 C6 C5 126.5(7)
N2 C6 C7 107.1(6)
C5 C6 C7 126.3(7)
C8 C7 C6 109.2(7)
C8 C7 H7 125.4
C6 C7 H7 125.4
C7 C8 C9 108.1(7)
C7 C8 H8 126.0
C9 C8 H8 126.0
C10 C9 N2 124.2(6)
C10 C9 C8 127.8(7)
N2 C9 C8 108.0(6)
C9 C10 C11 122.4(7)
C9 C10 C26 118.6(7)
C11 C10 C26 118.9(6)
C12 C11 C10 128.7(7)
C12 C11 C13 105.5(7)
C10 C11 C13 125.8(6)
N3 C12 C11 109.6(7)
N3 C12 H12 125.2
C11 C12 H12 125.2
C14 C13 C11 108.6(6)
C14 C13 Cu1 126.5(5)
C11 C13 Cu1 124.8(5)
N3 C14 C13 105.9(6)
N3 C14 C15 125.2(6)
C13 C14 C15 128.9(6)
C16 C15 C14 117.4(6)
C16 C15 C32 120.4(6)
C14 C15 C32 122.0(6)
N4 C16 C15 122.3(7)
N4 C16 C17 107.1(6)
C15 C16 C17 130.5(7)
C18 C17 C16 108.1(7)
C18 C17 H17 126.0
C16 C17 H17 126.0
C17 C18 C19 107.4(7)
C17 C18 H18 126.3
C19 C18 H18 126.3
N4 C19 C1 114.2(6)
N4 C19 C18 107.8(6)
C1 C19 C18 137.8(7)
C21 C20 C25 117.0(7)
C21 C20 C5 121.8(7)
C25 C20 C5 121.0(7)
F1 C21 C20 121.4(7)
F1 C21 C22 116.0(8)
C20 C21 C22 122.6(8)
F2 C22 C23 121.3(8)
F2 C22 C21 120.4(9)
C23 C22 C21 118.2(9)
F3 C23 C24 120.0(9)
F3 C23 C22 119.5(9)
C24 C23 C22 120.4(7)
C23 C24 F4 120.2(8)
C23 C24 C25 120.7(8)
F4 C24 C25 119.1(9)
F5 C25 C20 121.0(7)
F5 C25 C24 118.0(8)
C20 C25 C24 120.9(9)
C27 C26 C31 118.0(7)
C27 C26 C10 121.7(7)
C31 C26 C10 120.2(7)
F6 C27 C26 120.6(7)
F6 C27 C28 117.2(8)
C26 C27 C28 122.2(8)
F7 C28 C29 119.9(7)
F7 C28 C27 120.5(8)
C29 C28 C27 119.6(8)
F8 C29 C28 120.7(8)
F8 C29 C30 118.8(8)
C28 C29 C30 120.5(7)
F9 C30 C29 121.1(7)
F9 C30 C31 119.4(9)
C29 C30 C31 119.5(8)
F10 C31 C26 120.4(7)
F10 C31 C30 119.4(8)
C26 C31 C30 120.1(9)
C33 C32 C37 117.4(7)
C33 C32 C15 121.5(8)
C37 C32 C15 121.1(8)
F11 C33 C32 119.8(7)
F11 C33 C34 118.7(8)
C32 C33 C34 121.5(8)
F12 C34 C35 122.6(8)
F12 C34 C33 118.4(9)
C35 C34 C33 119.0(9)
F13 C35 C36 119.2(8)
F13 C35 C34 119.1(8)
C36 C35 C34 121.6(8)
F14 C36 C35 120.7(8)
F14 C36 C37 119.9(9)
C35 C36 C37 119.4(9)
F15 C37 C32 121.3(7)
F15 C37 C36 117.6(8)
C32 C37 C36 121.0(8)
N5 C38 C39 178.4(12)
C38 C39 H39A 109.5
C38 C39 H39B 109.5
H39A C39 H39B 109.5
C38 C39 H39C 109.5
H39A C39 H39C 109.5
H39B C39 H39C 109.5
N6 C40 C41 177.5(12)
C40 C41 H41A 109.5
C40 C41 H41B 109.5
H41A C41 H41B 109.5
C40 C41 H41C 109.5
H41A C41 H41C 109.5
H41B C41 H41C 109.5

loop_
_geom_bond_atom_site_label_1
_geom_bond_atom_site_label_2
_geom_bond_distance
Cu1 N4 1.842(6)
Cu1 N1 1.850(6)
Cu1 C13 1.864(7)
Cu1 N2 1.865(6)
F1 C21 1.346(10)
F2 C22 1.327(11)
F3 C23 1.341(9)
F4 C24 1.354(10)
F5 C25 1.331(11)
F6 C27 1.352(10)
F7 C28 1.345(10)
F8 C29 1.334(9)
F9 C30 1.325(10)
F10 C31 1.312(11)
F11 C33 1.318(11)
F12 C34 1.333(11)
F13 C35 1.346(10)
F14 C36 1.335(11)
F15 C37 1.327(10)
N1 C4 1.348(9)
N1 C1 1.370(9)
N2 C9 1.389(9)
N2 C6 1.392(9)
N3 C12 1.334(11)
N3 C14 1.383(9)
N3 H3 0.8800
N4 C16 1.365(9)
N4 C19 1.375(9)
N5 C38 1.150(12)
N6 C40 1.140(13)
C1 C19 1.384(10)
C1 C2 1.425(10)
C2 C3 1.371(12)
C2 H2 0.9500
C3 C4 1.436(10)
C3 H3A 0.9500
C4 C5 1.401(10)
C5 C6 1.403(10)
C5 C20 1.502(10)
C6 C7 1.427(10)
C7 C8 1.333(11)
C7 H7 0.9500
C8 C9 1.424(10)
C8 H8 0.9500
C9 C10 1.388(10)
C10 C11 1.404(10)
C10 C26 1.491(10)
C11 C12 1.398(10)
C11 C13 1.410(10)
C12 H12 0.9500
C13 C14 1.402(10)
C14 C15 1.412(10)
C15 C16 1.386(9)
C15 C32 1.486(9)
C16 C17 1.448(10)
C17 C18 1.357(11)
C17 H17 0.9500
C18 C19 1.436(11)
C18 H18 0.9500
C20 C21 1.361(13)
C20 C25 1.390(12)
C21 C22 1.413(12)
C22 C23 1.373(14)
C23 C24 1.347(14)
C24 C25 1.394(12)
C26 C27 1.362(12)
C26 C31 1.396(11)
C27 C28 1.390(11)
C28 C29 1.356(13)
C29 C30 1.378(13)
C30 C31 1.408(11)
C32 C33 1.383(13)
C32 C37 1.383(13)
C33 C34 1.399(12)
C34 C35 1.356(14)
C35 C36 1.350(13)
C36 C37 1.402(12)
C38 C39 1.443(13)
C39 H39A 0.9800
C39 H39B 0.9800
C39 H39C 0.9800
C40 C41 1.406(15)
C41 H41A 0.9800
C41 H41B 0.9800
C41 H41C 0.9800

loop_
_geom_torsion_atom_site_label_1
_geom_torsion_atom_site_label_2
_geom_torsion_atom_site_label_3
_geom_torsion_atom_site_label_4
_geom_torsion
N4 Cu1 N1 C4 173.8(8)
N2 Cu1 N1 C4 -5.6(7)
N4 Cu1 N1 C1 4.3(5)
N2 Cu1 N1 C1 -175.1(6)
N1 Cu1 N2 C9 -175.4(6)
C13 Cu1 N2 C9 5.5(7)
N1 Cu1 N2 C6 4.4(6)
C13 Cu1 N2 C6 -174.7(6)
N1 Cu1 N4 C16 -172.3(8)
C13 Cu1 N4 C16 6.8(7)
N1 Cu1 N4 C19 -4.6(5)
C13 Cu1 N4 C19 174.5(6)
C4 N1 C1 C19 -175.0(7)
Cu1 N1 C1 C19 -3.1(8)
C4 N1 C1 C2 1.8(9)
Cu1 N1 C1 C2 173.7(5)
N1 C1 C2 C3 -1.1(9)
C19 C1 C2 C3 174.2(10)
C1 C2 C3 C4 0.1(9)
C1 N1 C4 C5 173.3(7)
Cu1 N1 C4 C5 3.4(12)
C1 N1 C4 C3 -1.6(9)
Cu1 N1 C4 C3 -171.6(6)
C2 C3 C4 N1 0.9(9)
C2 C3 C4 C5 -173.0(9)
N1 C4 C5 C6 1.6(12)
C3 C4 C5 C6 175.0(8)
N1 C4 C5 C20 -175.9(7)
C3 C4 C5 C20 -2.6(14)
C9 N2 C6 C5 178.1(8)
Cu1 N2 C6 C5 -1.7(11)
C9 N2 C6 C7 0.3(8)
Cu1 N2 C6 C7 -179.6(5)
C4 C5 C6 N2 -2.3(13)
C20 C5 C6 N2 175.2(7)
C4 C5 C6 C7 175.1(8)
C20 C5 C6 C7 -7.4(12)
N2 C6 C7 C8 1.0(9)
C5 C6 C7 C8 -176.9(8)
C6 C7 C8 C9 -1.8(9)
C6 N2 C9 C10 178.4(7)
Cu1 N2 C9 C10 -1.8(11)
C6 N2 C9 C8 -1.3(8)
Cu1 N2 C9 C8 178.5(5)
C7 C8 C9 C10 -177.8(8)
C7 C8 C9 N2 2.0(9)
N2 C9 C10 C11 -2.6(12)
C8 C9 C10 C11 177.0(8)
N2 C9 C10 C26 -179.9(7)
C8 C9 C10 C26 -0.2(12)
C9 C10 C11 C12 -177.4(9)
C26 C10 C11 C12 -0.2(13)
C9 C10 C11 C13 1.0(12)
C26 C10 C11 C13 178.2(7)
C14 N3 C12 C11 0.7(10)
C10 C11 C12 N3 178.5(8)
C13 C11 C12 N3 -0.2(10)
C12 C11 C13 C14 -0.5(9)
C10 C11 C13 C14 -179.2(8)
C12 C11 C13 Cu1 -176.4(6)
C10 C11 C13 Cu1 4.9(11)
N4 Cu1 C13 C14 -1.4(7)
N2 Cu1 C13 C14 177.9(7)
N4 Cu1 C13 C11 173.8(7)
N2 Cu1 C13 C11 -6.8(7)
C12 N3 C14 C13 -1.0(9)
C12 N3 C14 C15 178.2(8)
C11 C13 C14 N3 0.9(9)
Cu1 C13 C14 N3 176.7(5)
C11 C13 C14 C15 -178.3(8)
Cu1 C13 C14 C15 -2.4(13)
N3 C14 C15 C16 -176.5(8)
C13 C14 C15 C16 2.5(14)
N3 C14 C15 C32 7.3(14)
C13 C14 C15 C32 -173.7(8)
C19 N4 C16 C15 -176.4(7)
Cu1 N4 C16 C15 -8.3(12)
C19 N4 C16 C17 2.0(8)
Cu1 N4 C16 C17 170.2(6)
C14 C15 C16 N4 2.4(12)
C32 C15 C16 N4 178.7(8)
C14 C15 C16 C17 -175.7(8)
C32 C15 C16 C17 0.6(14)
N4 C16 C17 C18 -1.3(9)
C15 C16 C17 C18 177.0(9)
C16 C17 C18 C19 0.1(9)
C16 N4 C19 C1 175.0(7)
Cu1 N4 C19 C1 4.1(8)
C16 N4 C19 C18 -2.0(8)
Cu1 N4 C19 C18 -172.8(5)
N1 C1 C19 N4 -0.7(10)
C2 C1 C19 N4 -175.9(9)
N1 C1 C19 C18 175.0(9)
C2 C1 C19 C18 -0.2(18)
C17 C18 C19 N4 1.1(9)
C17 C18 C19 C1 -174.7(9)
C4 C5 C20 C21 116.5(9)
C6 C5 C20 C21 -61.1(10)
C4 C5 C20 C25 -58.6(11)
C6 C5 C20 C25 123.8(8)
C25 C20 C21 F1 178.7(7)
C5 C20 C21 F1 3.4(11)
C25 C20 C21 C22 -0.4(12)
C5 C20 C21 C22 -175.7(7)
F1 C21 C22 F2 0.9(11)
C20 C21 C22 F2 -179.9(7)
F1 C21 C22 C23 -177.9(7)
C20 C21 C22 C23 1.3(13)
F2 C22 C23 F3 2.2(13)
C21 C22 C23 F3 -179.0(8)
F2 C22 C23 C24 179.1(8)
C21 C22 C23 C24 -2.0(13)
F3 C23 C24 F4 -1.9(13)
C22 C23 C24 F4 -178.9(8)
F3 C23 C24 C25 178.9(8)
C22 C23 C24 C25 2.0(14)
C21 C20 C25 F5 178.2(7)
C5 C20 C25 F5 -6.4(12)
C21 C20 C25 C24 0.3(12)
C5 C20 C25 C24 175.7(7)
C23 C24 C25 F5 -179.1(8)
F4 C24 C25 F5 1.8(12)
C23 C24 C25 C20 -1.1(14)
F4 C24 C25 C20 179.8(8)
C9 C10 C26 C27 73.0(10)
C11 C10 C26 C27 -104.4(9)
C9 C10 C26 C31 -109.3(8)
C11 C10 C26 C31 73.4(10)
C31 C26 C27 F6 -178.9(7)
C10 C26 C27 F6 -1.1(12)
C31 C26 C27 C28 -0.3(12)
C10 C26 C27 C28 177.5(7)
F6 C27 C28 F7 0.2(12)
C26 C27 C28 F7 -178.5(7)
F6 C27 C28 C29 -179.4(7)
C26 C27 C28 C29 1.9(13)
F7 C28 C29 F8 -0.5(13)
C27 C28 C29 F8 179.1(8)
F7 C28 C29 C30 178.2(7)
C27 C28 C29 C30 -2.2(13)
F8 C29 C30 F9 -1.3(12)
C28 C29 C30 F9 -180.0(8)
F8 C29 C30 C31 179.6(8)
C28 C29 C30 C31 1.0(13)
C27 C26 C31 F10 -178.9(7)
C10 C26 C31 F10 3.3(11)
C27 C26 C31 C30 -1.0(11)
C10 C26 C31 C30 -178.8(7)
F9 C30 C31 F10 -0.5(12)
C29 C30 C31 F10 178.6(8)
F9 C30 C31 C26 -178.4(7)
C29 C30 C31 C26 0.7(12)
C16 C15 C32 C33 -114.2(9)
C14 C15 C32 C33 61.9(12)
C16 C15 C32 C37 64.2(11)
C14 C15 C32 C37 -119.7(9)
C37 C32 C33 F11 -179.7(7)
C15 C32 C33 F11 -1.3(12)
C37 C32 C33 C34 0.0(13)
C15 C32 C33 C34 178.4(8)
F11 C33 C34 F12 -0.7(13)
C32 C33 C34 F12 179.7(8)
F11 C33 C34 C35 -179.2(8)
C32 C33 C34 C35 1.2(14)
F12 C34 C35 F13 3.0(15)
C33 C34 C35 F13 -178.5(8)
F12 C34 C35 C36 179.9(9)
C33 C34 C35 C36 -1.7(15)
F13 C35 C36 F14 -1.5(14)
C34 C35 C36 F14 -178.3(9)
F13 C35 C36 C37 177.9(8)
C34 C35 C36 C37 1.1(15)
C33 C32 C37 F15 -178.7(8)
C15 C32 C37 F15 2.9(13)
C33 C32 C37 C36 -0.6(13)
C15 C32 C37 C36 -179.0(8)
F14 C36 C37 F15 -2.3(14)
C35 C36 C37 F15 178.3(8)
F14 C36 C37 C32 179.5(8)
C35 C36 C37 C32 0.1(14)
